data_1546733
loop_
_publ_author_name
'Zhang, Zezhong'
'Bourgeois, Laure'
'Rosalie, Julian M.'
'Medhekar, Nikhil V.'

_publ_section_title
;
 The bi-layered precipitate phase \z in the Al-Ag alloy system
;
_journal_name_full 'Acta Materialia'
_journal_page_first 525
_journal_paper_doi 10.1016/j.actamat.2017.04.061
_journal_volume 132
_journal_year 2017
_chemical_formula_sum 'Ag Al'
_chemical_formula_weight 1618.196868
_chemical_name_systematic 'Silver aluminum (0.5/0.5)'
_space_group_IT_number 166
_space_group_name_H-M_alt 'R -3 m'
_symmetry_space_group_name_Hall '-R 3 2"'
_symmetry_space_group_name_H-M 'R -3 m :H'
_cell_angle_alpha 90
_cell_angle_beta 90
_cell_angle_gamma 120
_cell_formula_units_Z 12
_cell_length_a 2.97545
_cell_length_b 2.97545
_cell_length_c 26.88393
_cell_volume 206.124
_cod_data_source_file zeta.cif
_cod_data_source_block global
_cod_depositor_comments 'Update the title'
_cod_original_formula_sum 'Ag1 Al1'
_cod_database_code 1546733

loop_
_space_group_symop_operation_xyz
'x, y, z'
'-x, -y, -z'
'-y, x-y, z'
'y, -x+y, -z'
'-x+y, -x, z'
'x-y, x, -z'
'y, x, -z'
'-y, -x, z'
'x-y, -y, -z'
'-x+y, y, z'
'-x, -x+y, -z'
'x, x-y, z'
'x+2/3, y+1/3, z+1/3'
'-x+2/3, -y+1/3, -z+1/3'
'-y+2/3, x-y+1/3, z+1/3'
'y+2/3, -x+y+1/3, -z+1/3'
'-x+y+2/3, -x+1/3, z+1/3'
'x-y+2/3, x+1/3, -z+1/3'
'y+2/3, x+1/3, -z+1/3'
'-y+2/3, -x+1/3, z+1/3'
'x-y+2/3, -y+1/3, -z+1/3'
'-x+y+2/3, y+1/3, z+1/3'
'-x+2/3, -x+y+1/3, -z+1/3'
'x+2/3, x-y+1/3, z+1/3'
'x+1/3, y+2/3, z+2/3'
'-x+1/3, -y+2/3, -z+2/3'
'-y+1/3, x-y+2/3, z+2/3'
'y+1/3, -x+y+2/3, -z+2/3'
'-x+y+1/3, -x+2/3, z+2/3'
'x-y+1/3, x+2/3, -z+2/3'
'y+1/3, x+2/3, -z+2/3'
'-y+1/3, -x+2/3, z+2/3'
'x-y+1/3, -y+2/3, -z+2/3'
'-x+y+1/3, y+2/3, z+2/3'
'-x+1/3, -x+y+2/3, -z+2/3'
'x+1/3, x-y+2/3, z+2/3'

loop_
_atom_site_label
_atom_site_occupancy
_atom_site_fract_x
_atom_site_fract_y
_atom_site_fract_z
_atom_site_adp_type
_atom_site_B_iso_or_equiv
_atom_site_type_symbol
Al 1.0 0.000000 0.000000 0.374570 Biso 1.000000 Al
Ag 1.0 0.000000 0.000000 0.878200 Biso 1.000000 Ag
